data_4111513
loop_
_publ_author_name
'Natalie M. Scott'
'Reto Dorta'
'Edwin D. Stevens'
'Andrea Correa'
'Luigi Cavallo'
'Steven P. Nolan'

_publ_section_title
;
 Interaction of a Bulky N-Heterocyclic Carbene Ligand with Rh(I) and
 Ir(I). Double C-H Activation and Isolation of Bare 14-Electron Rh(III)
 and Ir(III) Complexes
;
_journal_name_full 'Journal of the American Chemical Society'
_journal_page_first 3516
_journal_page_last 3526
_journal_paper_doi 10.1021/ja043249f
_journal_volume 127
_journal_year 2005
_chemical_formula_sum 'C24 H40 Cl3 N4 O Rh'
_chemical_formula_weight 609.86
_chemical_name_systematic
; 
 ? 
;
_space_group_IT_number 14
_symmetry_cell_setting monoclinic
_symmetry_space_group_name_Hall '-P 2ybc'
_symmetry_space_group_name_H-M 'P 1 21/c 1'
_atom_sites_solution_hydrogens geom
_atom_sites_solution_primary direct
_atom_sites_solution_secondary difmap
_audit_creation_method SHELXL-97
_cell_angle_alpha 90.00
_cell_angle_beta 101.315(2)
_cell_angle_gamma 90.00
_cell_formula_units_Z 4
_cell_length_a 9.3984(12)
_cell_length_b 18.023(2)
_cell_length_c 17.557(2)
_cell_measurement_reflns_used 9325
_cell_measurement_temperature 150(2)
_cell_measurement_theta_max 23.360
_cell_measurement_theta_min 2.366
_cell_volume 2916.1(6)
_computing_cell_refinement 'Bruker SMART'
_computing_data_collection 'Bruker SMART'
_computing_data_reduction 'Bruker SAINT'
_computing_molecular_graphics 'Bruker SHELXTL'
_computing_publication_material 'Bruker SHELXTL'
_computing_structure_refinement 'SHELXL-97 (Sheldrick, 1997)'
_computing_structure_solution 'SHELXS-97 (Sheldrick, 1990)'
_diffrn_ambient_temperature 150(2)
_diffrn_measured_fraction_theta_full 0.997
_diffrn_measured_fraction_theta_max 0.997
_diffrn_measurement_device_type 'CCD area detector'
_diffrn_measurement_method 'phi and omega scans'
_diffrn_radiation_monochromator graphite
_diffrn_radiation_source 'fine-focus sealed tube'
_diffrn_radiation_type MoK\a
_diffrn_radiation_wavelength 0.71073
_diffrn_reflns_av_R_equivalents 0.1036
_diffrn_reflns_av_sigmaI/netI 0.0638
_diffrn_reflns_limit_h_max 9
_diffrn_reflns_limit_h_min -9
_diffrn_reflns_limit_k_max 17
_diffrn_reflns_limit_k_min -17
_diffrn_reflns_limit_l_max 16
_diffrn_reflns_limit_l_min -16
_diffrn_reflns_number 17258
_diffrn_reflns_theta_full 19.99
_diffrn_reflns_theta_max 19.99
_diffrn_reflns_theta_min 2.21
_exptl_absorpt_coefficient_mu 0.883
_exptl_absorpt_correction_T_max 1.000000
_exptl_absorpt_correction_T_min 0.843747
_exptl_absorpt_correction_type empirical
_exptl_crystal_colour yellow
_exptl_crystal_density_diffrn 1.389
_exptl_crystal_density_meas 0
_exptl_crystal_description needle
_exptl_crystal_F_000 1264
_exptl_crystal_size_max 0.40
_exptl_crystal_size_mid 0.25
_exptl_crystal_size_min 0.10
_refine_diff_density_max 1.002
_refine_diff_density_min -1.450
_refine_diff_density_rms 0.142
_refine_ls_extinction_method none
_refine_ls_goodness_of_fit_ref 1.146
_refine_ls_hydrogen_treatment mixed
_refine_ls_matrix_type full
_refine_ls_number_parameters 320
_refine_ls_number_reflns 2704
_refine_ls_number_restraints 268
_refine_ls_restrained_S_all 1.099
_refine_ls_R_factor_all 0.0941
_refine_ls_R_factor_gt 0.0765
_refine_ls_shift/su_max 0.013
_refine_ls_shift/su_mean 0.001
_refine_ls_structure_factor_coef Fsqd
_refine_ls_weighting_details 'calc w=1/[\s^2^(Fo^2^)+(0.0591P)^2^+46.0913P] where P=(Fo^2^+2Fc^2^)/3'
_refine_ls_weighting_scheme calc
_refine_ls_wR_factor_gt 0.1611
_refine_ls_wR_factor_ref 0.1683
_reflns_number_gt 2247
_reflns_number_total 2704
_reflns_threshold_expression >2sigma(I)
_cod_data_source_file ja043249fsi20041109_040234.cif
_cod_data_source_block nol155m
_cod_database_code 4111513

loop_
_symmetry_equiv_pos_as_xyz
'x, y, z'
'-x, y+1/2, -z+1/2'
'-x, -y, -z'
'x, -y-1/2, z-1/2'

loop_
_atom_site_label
_atom_site_type_symbol
_atom_site_fract_x
_atom_site_fract_y
_atom_site_fract_z
_atom_site_U_iso_or_equiv
_atom_site_adp_type
_atom_site_occupancy
_atom_site_symmetry_multiplicity
_atom_site_calc_flag
_atom_site_refinement_flags
Rh1 Rh 0.69358(10) 0.13350(5) 0.36932(5) 0.0081(4) Uani 1 1 d U
Cl1 Cl 0.7902(4) 0.17104(19) 0.24888(17) 0.0276(9) Uani 1 1 d U
N1 N 0.6714(10) -0.0158(5) 0.3013(5) 0.0131(19) Uani 1 1 d U
C1 C 0.5958(12) 0.0473(6) 0.2987(6) 0.012(2) Uani 1 1 d U
O1 O 0.4951(11) 0.2716(5) 0.3349(6) 0.050(3) Uani 1 1 d U
N2 N 0.4670(10) 0.0328(5) 0.2461(5) 0.017(2) Uani 1 1 d U
Cl2 Cl 0.8397(4) 0.0298(2) 1.0599(2) 0.0479(11) Uani 1 1 d U
C2 C 0.5999(13) -0.0685(7) 0.2518(7) 0.021(3) Uani 1 1 d U
H2 H 0.6348 -0.1167 0.2435 0.025 Uiso 1 1 calc R
Cl3 Cl 0.5693(4) 0.1025(2) 0.9891(2) 0.0500(11) Uani 1 1 d U
N3 N 0.7645(10) 0.1840(5) 0.5292(5) 0.0112(19) Uani 1 1 d U
C3 C 0.4725(14) -0.0398(7) 0.2176(7) 0.025(3) Uani 1 1 d U
H3 H 0.3993 -0.0639 0.1809 0.030 Uiso 1 1 calc R
N4 N 0.9229(10) 0.2459(5) 0.4815(5) 0.017(2) Uani 1 1 d U
C4 C 0.8238(12) -0.0202(7) 0.3493(7) 0.018(2) Uani 1 1 d U
C5 C 0.8577(13) 0.0515(7) 0.3972(8) 0.019(2) Uani 1 1 d U
H5B H 0.87(2) 0.042(10) 0.457(11) 0.12(7) Uiso 1 1 d .
H5A H 0.922(13) 0.090(7) 0.371(7) 0.03(4) Uiso 1 1 d .
C6 C 0.9254(14) -0.0283(8) 0.2896(8) 0.041(4) Uani 1 1 d U
H6A H 0.8959 -0.0717 0.2566 0.061 Uiso 1 1 calc R
H6B H 1.0258 -0.0348 0.3174 0.061 Uiso 1 1 calc R
H6C H 0.9187 0.0163 0.2572 0.061 Uiso 1 1 calc R
C7 C 0.8312(14) -0.0886(7) 0.4023(8) 0.029(3) Uani 1 1 d U
H7A H 0.7534 -0.0860 0.4320 0.044 Uiso 1 1 calc R
H7B H 0.9253 -0.0898 0.4381 0.044 Uiso 1 1 calc R
H7C H 0.8197 -0.1337 0.3704 0.044 Uiso 1 1 calc R
C8 C 0.3395(13) 0.0831(7) 0.2204(7) 0.027(2) Uani 1 1 d U
C9 C 0.3859(13) 0.1481(7) 0.1756(7) 0.025(3) Uani 1 1 d U
H9A H 0.4769 0.1688 0.2047 0.038 Uiso 1 1 calc R
H9B H 0.3104 0.1864 0.1686 0.038 Uiso 1 1 calc R
H9C H 0.4003 0.1309 0.1247 0.038 Uiso 1 1 calc R
C10 C 0.2746(13) 0.1051(7) 0.2886(8) 0.028(3) Uani 1 1 d U
H10A H 0.2468 0.0605 0.3141 0.043 Uiso 1 1 calc R
H10B H 0.1886 0.1359 0.2707 0.043 Uiso 1 1 calc R
H10C H 0.3461 0.1333 0.3256 0.043 Uiso 1 1 calc R
C11 C 0.2177(15) 0.0396(8) 0.1638(9) 0.043(4) Uani 1 1 d U
H11A H 0.2530 0.0260 0.1167 0.064 Uiso 1 1 calc R
H11B H 0.1316 0.0711 0.1498 0.064 Uiso 1 1 calc R
H11C H 0.1925 -0.0054 0.1896 0.064 Uiso 1 1 calc R
C12 C 0.8106(12) 0.1948(6) 0.4616(6) 0.011(2) Uani 1 1 d U
C13 C 0.8413(13) 0.2263(6) 0.5893(7) 0.016(2) Uani 1 1 d U
H13 H 0.8274 0.2277 0.6415 0.019 Uiso 1 1 calc R
C14 C 0.9390(12) 0.2647(7) 0.5594(7) 0.018(3) Uani 1 1 d U
H14 H 1.0075 0.2988 0.5867 0.021 Uiso 1 1 calc R
C15 C 0.6298(13) 0.1401(7) 0.5338(7) 0.019(2) Uani 1 1 d U
C16 C 0.6014(14) 0.0920(7) 0.4588(7) 0.019(2) Uani 1 1 d U
H16 H 0.4951 0.0831 0.4406 0.022 Uiso 1 1 calc R
H16A H 0.658(13) 0.040(7) 0.477(7) 0.03(3) Uiso 1 1 d .
C17 C 0.6573(14) 0.0921(7) 0.6051(6) 0.025(3) Uani 1 1 d U
H17A H 0.7440 0.0618 0.6055 0.037 Uiso 1 1 calc R
H17B H 0.5735 0.0596 0.6048 0.037 Uiso 1 1 calc R
H17C H 0.6720 0.1235 0.6516 0.037 Uiso 1 1 calc R
C18 C 0.5066(13) 0.1945(7) 0.5344(8) 0.030(3) Uani 1 1 d U
H18A H 0.5300 0.2262 0.5805 0.046 Uiso 1 1 calc R
H18B H 0.4170 0.1671 0.5354 0.046 Uiso 1 1 calc R
H18C H 0.4933 0.2254 0.4876 0.046 Uiso 1 1 calc R
C19 C 1.0098(14) 0.2822(7) 0.4278(7) 0.025(2) Uani 1 1 d U
C20 C 1.1273(14) 0.3323(8) 0.4743(8) 0.036(3) Uani 1 1 d U
H20A H 1.0817 0.3704 0.5013 0.054 Uiso 1 1 calc R
H20B H 1.1821 0.3561 0.4390 0.054 Uiso 1 1 calc R
H20C H 1.1932 0.3024 0.5125 0.054 Uiso 1 1 calc R
C21 C 1.0851(12) 0.2203(7) 0.3893(7) 0.018(3) Uani 1 1 d U
H21A H 1.1347 0.1862 0.4293 0.027 Uiso 1 1 calc R
H21B H 1.1560 0.2425 0.3620 0.027 Uiso 1 1 calc R
H21C H 1.0123 0.1929 0.3522 0.027 Uiso 1 1 calc R
C22 C 0.9039(14) 0.3264(7) 0.3689(7) 0.026(3) Uani 1 1 d U
H22A H 0.8469 0.2925 0.3311 0.038 Uiso 1 1 calc R
H22B H 0.9575 0.3609 0.3419 0.038 Uiso 1 1 calc R
H22C H 0.8387 0.3543 0.3955 0.038 Uiso 1 1 calc R
C23 C 0.5599(14) 0.2170(7) 0.3471(8) 0.026(3) Uani 1 1 d U
C24 C 0.6758(14) 0.0683(8) 1.0760(7) 0.035(3) Uani 1 1 d U
H24A H 0.6976 0.1092 1.1141 0.041 Uiso 1 1 calc R
H24B H 0.6205 0.0299 1.0982 0.041 Uiso 1 1 calc R

loop_
_atom_site_aniso_label
_atom_site_aniso_U_11
_atom_site_aniso_U_22
_atom_site_aniso_U_33
_atom_site_aniso_U_23
_atom_site_aniso_U_13
_atom_site_aniso_U_12
Rh1 0.0089(6) 0.0079(6) 0.0079(6) -0.0002(5) 0.0028(4) -0.0047(5)
Cl1 0.036(2) 0.040(2) 0.0083(17) 0.0027(16) 0.0070(15) -0.0178(17)
N1 0.011(4) 0.013(4) 0.015(5) -0.005(4) 0.003(3) -0.003(3)
C1 0.016(5) 0.013(5) 0.007(5) -0.003(4) 0.003(4) -0.003(4)
O1 0.053(7) 0.027(6) 0.060(7) 0.008(5) -0.013(6) 0.016(5)
N2 0.012(4) 0.020(4) 0.018(5) -0.001(4) 0.003(3) -0.002(3)
Cl2 0.037(2) 0.050(3) 0.057(3) -0.006(2) 0.010(2) 0.007(2)
C2 0.019(6) 0.014(6) 0.030(7) -0.015(5) 0.007(5) -0.006(4)
Cl3 0.056(3) 0.054(3) 0.037(2) -0.006(2) 0.002(2) 0.011(2)
N3 0.013(4) 0.013(5) 0.009(4) -0.002(4) 0.006(4) 0.001(3)
C3 0.024(6) 0.029(6) 0.020(6) -0.016(5) 0.000(5) -0.010(5)
N4 0.015(5) 0.015(5) 0.021(4) -0.006(4) 0.007(4) -0.003(3)
C4 0.008(5) 0.016(5) 0.030(6) -0.003(4) 0.002(4) 0.000(4)
C5 0.008(5) 0.011(5) 0.037(7) -0.001(4) 0.001(5) -0.001(4)
C6 0.023(7) 0.054(9) 0.048(8) -0.018(7) 0.016(6) 0.004(7)
C7 0.026(8) 0.008(6) 0.049(8) 0.000(5) -0.005(6) 0.010(6)
C8 0.019(5) 0.028(6) 0.033(6) -0.002(5) 0.004(4) 0.002(4)
C9 0.022(7) 0.023(7) 0.032(7) 0.001(5) 0.007(6) 0.011(5)
C10 0.016(7) 0.028(8) 0.042(7) 0.000(6) 0.007(5) 0.002(6)
C11 0.027(7) 0.039(8) 0.054(8) -0.003(7) -0.015(6) 0.003(6)
C12 0.011(5) 0.013(5) 0.010(4) -0.003(4) 0.005(4) 0.001(4)
C13 0.026(6) 0.012(6) 0.008(5) 0.000(5) 0.000(4) 0.002(4)
C14 0.008(6) 0.021(6) 0.021(5) -0.007(5) -0.004(5) -0.002(4)
C15 0.019(5) 0.024(6) 0.015(4) 0.005(4) 0.008(4) -0.004(4)
C16 0.017(6) 0.031(7) 0.010(5) 0.002(4) 0.008(5) -0.008(5)
C17 0.029(7) 0.039(8) 0.009(5) 0.000(5) 0.008(5) -0.015(6)
C18 0.015(6) 0.035(8) 0.044(8) -0.004(6) 0.011(6) -0.003(5)
C19 0.024(6) 0.028(6) 0.023(5) -0.004(4) 0.008(4) -0.012(4)
C20 0.025(7) 0.042(8) 0.044(8) -0.012(6) 0.010(6) -0.017(6)
C21 0.009(7) 0.028(7) 0.020(7) 0.005(5) 0.007(5) -0.008(5)
C22 0.027(3) 0.023(3) 0.026(3) -0.0029(19) 0.0065(19) -0.0008(19)
C23 0.024(7) 0.017(6) 0.038(8) 0.006(6) 0.007(5) 0.005(5)
C24 0.036(8) 0.052(10) 0.018(7) -0.012(7) 0.012(6) -0.008(6)

loop_
_atom_type_symbol
_atom_type_description
_atom_type_scat_dispersion_real
_atom_type_scat_dispersion_imag
_atom_type_scat_source
C C 0.0033 0.0016 'International Tables Vol C Tables 4.2.6.8 and 6.1.1.4'
H H 0.0000 0.0000 'International Tables Vol C Tables 4.2.6.8 and 6.1.1.4'
N N 0.0061 0.0033 'International Tables Vol C Tables 4.2.6.8 and 6.1.1.4'
O O 0.0106 0.0060 'International Tables Vol C Tables 4.2.6.8 and 6.1.1.4'
Cl Cl 0.1484 0.1585 'International Tables Vol C Tables 4.2.6.8 and 6.1.1.4'
Rh Rh -1.1178 0.9187 'International Tables Vol C Tables 4.2.6.8 and 6.1.1.4'

loop_
_geom_angle_atom_site_label_1
_geom_angle_atom_site_label_2
_geom_angle_atom_site_label_3
_geom_angle
C23 Rh1 C16 94.7(5)
C23 Rh1 C1 105.3(5)
C16 Rh1 C1 88.9(5)
C23 Rh1 C12 88.1(5)
C16 Rh1 C12 80.7(5)
C1 Rh1 C12 163.7(4)
C23 Rh1 C5 173.6(5)
C16 Rh1 C5 88.1(5)
C1 Rh1 C5 80.4(5)
C12 Rh1 C5 86.6(5)
C23 Rh1 Cl1 87.1(4)
C16 Rh1 Cl1 172.7(3)
C1 Rh1 Cl1 83.8(3)
C12 Rh1 Cl1 106.5(3)
C5 Rh1 Cl1 90.9(4)
C1 N1 C2 112.1(10)
C1 N1 C4 120.1(9)
C2 N1 C4 127.5(10)
N1 C1 N2 104.4(9)
N1 C1 Rh1 116.4(8)
N2 C1 Rh1 139.2(8)
C1 N2 C3 108.8(9)
C1 N2 C8 128.6(10)
C3 N2 C8 122.6(10)
C3 C2 N1 107.6(11)
C12 N3 C13 112.4(9)
C12 N3 C15 122.6(9)
C13 N3 C15 124.3(9)
C2 C3 N2 107.0(10)
C14 N4 C12 109.8(9)
C14 N4 C19 122.8(10)
C12 N4 C19 127.2(9)
N1 C4 C7 107.7(9)
N1 C4 C5 109.4(9)
C7 C4 C5 111.2(10)
N1 C4 C6 105.5(10)
C7 C4 C6 111.7(10)
C5 C4 C6 111.0(10)
C4 C5 Rh1 113.2(8)
N2 C8 C10 110.2(10)
N2 C8 C9 109.2(10)
C10 C8 C9 114.3(11)
N2 C8 C11 109.2(10)
C10 C8 C11 106.1(11)
C9 C8 C11 107.8(11)
N3 C12 N4 103.4(9)
N3 C12 Rh1 113.2(8)
N4 C12 Rh1 143.4(8)
C14 C13 N3 106.3(10)
C13 C14 N4 108.1(10)
C17 C15 N3 109.8(9)
C17 C15 C18 111.9(10)
N3 C15 C18 108.1(10)
C17 C15 C16 110.9(10)
N3 C15 C16 104.6(8)
C18 C15 C16 111.1(10)
H16A C16 C15 103(6)
H16A C16 Rh1 106(6)
C15 C16 Rh1 114.3(8)
N4 C19 C22 106.9(10)
N4 C19 C20 110.0(10)
C22 C19 C20 111.3(11)
N4 C19 C21 108.1(9)
C22 C19 C21 112.2(10)
C20 C19 C21 108.3(10)
O1 C23 Rh1 172.0(11)
Cl2 C24 Cl3 111.4(7)

loop_
_geom_bond_atom_site_label_1
_geom_bond_atom_site_label_2
_geom_bond_distance
Rh1 C23 1.950(13)
Rh1 C16 2.076(11)
Rh1 C1 2.085(11)
Rh1 C12 2.087(11)
Rh1 C5 2.123(12)
Rh1 Cl1 2.551(3)
N1 C1 1.336(14)
N1 C2 1.371(14)
N1 C4 1.515(15)
C1 N2 1.396(14)
O1 C23 1.155(14)
N2 C3 1.406(15)
N2 C8 1.500(15)
Cl2 C24 1.762(14)
C2 C3 1.334(17)
Cl3 C24 1.763(14)
N3 C12 1.355(14)
N3 C13 1.385(14)
N3 C15 1.508(15)
N4 C14 1.388(14)
N4 C12 1.392(14)
N4 C19 1.512(15)
C4 C7 1.539(17)
C4 C5 1.539(17)
C4 C6 1.558(17)
C8 C10 1.501(17)
C8 C9 1.521(17)
C8 C11 1.569(18)
C13 C14 1.337(16)
C15 C17 1.502(16)
C15 C18 1.519(17)
C15 C16 1.556(17)
C16 H16A 1.09(12)
C19 C22 1.513(17)
C19 C20 1.533(17)
C19 C21 1.546(17)

loop_
_geom_torsion_atom_site_label_1
_geom_torsion_atom_site_label_2
_geom_torsion_atom_site_label_3
_geom_torsion_atom_site_label_4
_geom_torsion
C2 N1 C1 N2 1.7(12)
C4 N1 C1 N2 176.3(9)
C2 N1 C1 Rh1 -178.7(7)
C4 N1 C1 Rh1 -4.1(13)
C23 Rh1 C1 N1 177.0(8)
C16 Rh1 C1 N1 -88.4(9)
C12 Rh1 C1 N1 -38(2)
C5 Rh1 C1 N1 -0.2(9)
Cl1 Rh1 C1 N1 91.8(8)
C23 Rh1 C1 N2 -3.5(13)
C16 Rh1 C1 N2 91.1(12)
C12 Rh1 C1 N2 141.1(14)
C5 Rh1 C1 N2 179.3(13)
Cl1 Rh1 C1 N2 -88.8(12)
N1 C1 N2 C3 -1.1(12)
Rh1 C1 N2 C3 179.4(10)
N1 C1 N2 C8 179.5(10)
Rh1 C1 N2 C8 0.0(19)
C1 N1 C2 C3 -1.7(14)
C4 N1 C2 C3 -175.8(11)
N1 C2 C3 N2 0.9(13)
C1 N2 C3 C2 0.2(13)
C8 N2 C3 C2 179.6(10)
C1 N1 C4 C7 128.3(11)
C2 N1 C4 C7 -58.0(14)
C1 N1 C4 C5 7.2(14)
C2 N1 C4 C5 -179.1(11)
C1 N1 C4 C6 -112.3(11)
C2 N1 C4 C6 61.4(14)
N1 C4 C5 Rh1 -6.8(12)
C7 C4 C5 Rh1 -125.7(9)
C6 C4 C5 Rh1 109.3(10)
C23 Rh1 C5 C4 -151(5)
C16 Rh1 C5 C4 93.3(10)
C1 Rh1 C5 C4 4.1(9)
C12 Rh1 C5 C4 174.0(10)
Cl1 Rh1 C5 C4 -79.5(9)
C1 N2 C8 C10 -60.8(15)
C3 N2 C8 C10 119.9(12)
C1 N2 C8 C9 65.5(15)
C3 N2 C8 C9 -113.9(12)
C1 N2 C8 C11 -176.9(11)
C3 N2 C8 C11 3.7(16)
C13 N3 C12 N4 0.6(12)
C15 N3 C12 N4 171.7(9)
C13 N3 C12 Rh1 -178.8(7)
C15 N3 C12 Rh1 -7.7(13)
C14 N4 C12 N3 -0.8(12)
C19 N4 C12 N3 -176.1(10)
C14 N4 C12 Rh1 178.3(11)
C19 N4 C12 Rh1 3(2)
C23 Rh1 C12 N3 89.7(8)
C16 Rh1 C12 N3 -5.3(8)
C1 Rh1 C12 N3 -56.3(19)
C5 Rh1 C12 N3 -94.0(8)
Cl1 Rh1 C12 N3 176.1(7)
C23 Rh1 C12 N4 -89.3(14)
C16 Rh1 C12 N4 175.6(14)
C1 Rh1 C12 N4 124.7(17)
C5 Rh1 C12 N4 87.0(14)
Cl1 Rh1 C12 N4 -2.9(14)
C12 N3 C13 C14 -0.2(13)
C15 N3 C13 C14 -171.1(10)
N3 C13 C14 N4 -0.3(13)
C12 N4 C14 C13 0.7(13)
C19 N4 C14 C13 176.3(10)
C12 N3 C15 C17 139.0(11)
C13 N3 C15 C17 -51.0(14)
C12 N3 C15 C18 -98.6(12)
C13 N3 C15 C18 71.4(13)
C12 N3 C15 C16 19.9(14)
C13 N3 C15 C16 -170.1(10)
C17 C15 C16 H16A -26(6)
N3 C15 C16 H16A 92(6)
C18 C15 C16 H16A -151(6)
C17 C15 C16 Rh1 -141.1(9)
N3 C15 C16 Rh1 -22.7(12)
C18 C15 C16 Rh1 93.8(10)
C23 Rh1 C16 H16A 176(6)
C1 Rh1 C16 H16A 70(6)
C12 Rh1 C16 H16A -97(6)
C5 Rh1 C16 H16A -10(6)
Cl1 Rh1 C16 H16A 72(7)
C23 Rh1 C16 C15 -70.9(10)
C1 Rh1 C16 C15 -176.2(9)
C12 Rh1 C16 C15 16.4(9)
C5 Rh1 C16 C15 103.3(9)
Cl1 Rh1 C16 C15 -175(2)
C14 N4 C19 C22 -113.3(12)
C12 N4 C19 C22 61.5(14)
C14 N4 C19 C20 7.7(16)
C12 N4 C19 C20 -177.6(11)
C14 N4 C19 C21 125.8(11)
C12 N4 C19 C21 -59.4(14)
C16 Rh1 C23 O1 127(9)
C1 Rh1 C23 O1 -143(8)
C12 Rh1 C23 O1 47(9)
C5 Rh1 C23 O1 12(12)
Cl1 Rh1 C23 O1 -60(9)
